data_1570321
loop_
_publ_author_name
'Peddi, Balakrishna'
'Khan, Souvik'
'Gonnade, Rajesh G.'
'Yildiz, Cem B.'
'Majumdar, Moumita'

_publ_section_title
;
 Intramolecular donor-stabilized tetra-coordinated germanium(iv)
 di-cations and their Lewis acidic properties.
;
_journal_issue 47
_journal_name_full 'Chemical science'
_journal_page_first 13755
_journal_page_last 13764
_journal_paper_doi 10.1039/d3sc03717g
_journal_volume 14
_journal_year 2023
_chemical_formula_moiety 'C48 H38 Ge P2, 0.5(C14)'
_chemical_formula_sum 'C55 H38 Ge P2'
_chemical_formula_weight 833.38
_space_group_crystal_system triclinic
_space_group_IT_number 2
_space_group_name_Hall '-P 1'
_space_group_name_H-M_alt 'P -1'
_atom_sites_solution_hydrogens mixed
_audit_creation_method SHELXL-2018/3
_audit_update_record
;
2023-04-14 deposited with the CCDC.	2023-11-16 downloaded from the CCDC.
;
_cell_angle_alpha 99.098(16)
_cell_angle_beta 91.984(15)
_cell_angle_gamma 102.355(19)
_cell_formula_units_Z 2
_cell_length_a 11.025(6)
_cell_length_b 13.376(8)
_cell_length_c 14.809(8)
_cell_measurement_reflns_used 9025
_cell_measurement_temperature 150(2)
_cell_measurement_theta_max 24.45
_cell_measurement_theta_min 2.19
_cell_volume 2101(2)
_computing_structure_refinement 'SHELXL-2018/3 (Sheldrick, 2018)'
_computing_structure_solution 'SHELXT 2014/5 (Sheldrick, 2014)'
_diffrn_ambient_temperature 150(2)
_diffrn_measured_fraction_theta_full 0.995
_diffrn_measured_fraction_theta_max 0.995
_diffrn_measurement_device_type 'Bruker APEX-II CCD'
_diffrn_measurement_method '\f and \w scans'
_diffrn_radiation_type MoK\a
_diffrn_radiation_wavelength 0.71073
_diffrn_reflns_av_R_equivalents 0.0865
_diffrn_reflns_av_unetI/netI 0.0823
_diffrn_reflns_Laue_measured_fraction_full 0.995
_diffrn_reflns_Laue_measured_fraction_max 0.995
_diffrn_reflns_limit_h_max 13
_diffrn_reflns_limit_h_min -13
_diffrn_reflns_limit_k_max 15
_diffrn_reflns_limit_k_min -15
_diffrn_reflns_limit_l_max 17
_diffrn_reflns_limit_l_min -16
_diffrn_reflns_number 33447
_diffrn_reflns_point_group_measured_fraction_full 0.995
_diffrn_reflns_point_group_measured_fraction_max 0.995
_diffrn_reflns_theta_full 25.028
_diffrn_reflns_theta_max 25.028
_diffrn_reflns_theta_min 1.896
_exptl_absorpt_coefficient_mu 0.843
_exptl_absorpt_correction_T_max 0.7452
_exptl_absorpt_correction_T_min 0.6849
_exptl_absorpt_correction_type multi-scan
_exptl_absorpt_process_details 'SADABS-2016/2 - Bruker AXS area detector scaling and absorption correction'
_exptl_crystal_colour Colourless
_exptl_crystal_density_diffrn 1.317
_exptl_crystal_description block
_exptl_crystal_F_000 860
_exptl_crystal_size_max 0.14
_exptl_crystal_size_mid 0.12
_exptl_crystal_size_min 0.09
_refine_diff_density_max 0.452
_refine_diff_density_min -0.352
_refine_diff_density_rms 0.078
_refine_ls_extinction_method none
_refine_ls_goodness_of_fit_ref 1.018
_refine_ls_hydrogen_treatment mixed
_refine_ls_matrix_type full
_refine_ls_number_parameters 594
_refine_ls_number_reflns 7377
_refine_ls_number_restraints 0
_refine_ls_restrained_S_all 1.018
_refine_ls_R_factor_all 0.0907
_refine_ls_R_factor_gt 0.0525
_refine_ls_shift/su_max 0.001
_refine_ls_shift/su_mean 0.000
_refine_ls_structure_factor_coef Fsqd
_refine_ls_weighting_details 'w=1/[\s^2^(Fo^2^)+(0.0482P)^2^+2.1117P] where P=(Fo^2^+2Fc^2^)/3'
_refine_ls_weighting_scheme calc
_refine_ls_wR_factor_gt 0.1040
_refine_ls_wR_factor_ref 0.1168
_reflns_Friedel_coverage 0.000
_reflns_number_gt 5290
_reflns_number_total 7377
_reflns_threshold_expression 'I > 2\s(I)'
_cod_data_source_file d3sc03717g2.cif
_cod_data_source_block TRY_a_CCDC3
_cod_depositor_comments 'Adding full bibliography for 1570312--1570327.cif.'
_cod_database_code 1570321
_shelx_shelxl_version_number 2018/3
_shelx_space_group_comment
;
The symmetry employed for this shelxl refinement is uniquely defined
by the following loop, which should always be used as a source of
symmetry information in preference to the above space-group names.
They are only intended as comments.
;

loop_
_space_group_symop_operation_xyz
'x, y, z'
'-x, -y, -z'

loop_
_atom_site_label
_atom_site_type_symbol
_atom_site_fract_x
_atom_site_fract_y
_atom_site_fract_z
_atom_site_U_iso_or_equiv
_atom_site_adp_type
_atom_site_occupancy
_atom_site_site_symmetry_order
_atom_site_calc_flag
_atom_site_refinement_flags_posn
_atom_site_refinement_flags_adp
_atom_site_refinement_flags_occupancy
_atom_site_disorder_assembly
_atom_site_disorder_group
Ge1 Ge 0.30908(4) 0.66155(3) 0.39632(3) 0.02034(13) Uani 1 1 d . . . . .
H1 H 0.187(3) 0.588(3) 0.416(2) 0.027(10) Uiso 1 1 d . . . . .
P1 P 0.07026(9) 0.70201(7) 0.28481(7) 0.0247(2) Uani 1 1 d . . . . .
C1 C 0.2971(3) 0.8043(3) 0.4492(2) 0.0224(8) Uani 1 1 d . . . . .
P2 P 0.28423(9) 0.41826(7) 0.30749(6) 0.0218(2) Uani 1 1 d . . . . .
H2 H 0.434(3) 0.639(2) 0.463(2) 0.013(8) Uiso 1 1 d . . . . .
C2 C 0.3524(3) 0.6610(3) 0.2679(2) 0.0227(9) Uani 1 1 d . . . . .
C3 C 0.3850(4) 0.8501(3) 0.5219(3) 0.0328(10) Uani 1 1 d . . . . .
H3 H 0.440893 0.810503 0.539678 0.039 Uiso 1 1 calc R U . . .
C4 C 0.3965(4) 0.9521(3) 0.5710(3) 0.0504(13) Uani 1 1 d . . . . .
H4 H 0.457830 0.978814 0.620565 0.061 Uiso 1 1 calc R U . . .
C5 C 0.3193(4) 1.0107(3) 0.5467(3) 0.0386(11) Uani 1 1 d . . . . .
C6 C 0.1582(3) 1.0390(3) 0.4545(3) 0.0272(9) Uani 1 1 d . . . . .
C7 C 0.0611(3) 1.0078(3) 0.3885(3) 0.0290(9) Uani 1 1 d . . . . .
H7 H 0.010543 1.054001 0.375966 0.035 Uiso 1 1 calc R U . . .
C8 C 0.0384(3) 0.9055(3) 0.3397(3) 0.0289(9) Uani 1 1 d . . . . .
H8 H -0.030010 0.883829 0.294990 0.035 Uiso 1 1 calc R U . . .
C9 C 0.1102(3) 0.8339(3) 0.3531(3) 0.0248(9) Uani 1 1 d . . . . .
C10 C 0.2117(3) 0.8642(3) 0.4224(2) 0.0205(8) Uani 1 1 d . . . . .
C11 C 0.2293(3) 0.9675(3) 0.4719(3) 0.0248(9) Uani 1 1 d . . . . .
C12 C 0.2108(4) 1.1431(3) 0.5158(3) 0.0400(11) Uani 1 1 d . . . . .
H12A H 0.144077 1.169644 0.548259 0.048 Uiso 1 1 calc R U . . .
H12B H 0.252358 1.195005 0.479545 0.048 Uiso 1 1 calc R U . . .
C13 C 0.3058(4) 1.1194(3) 0.5846(4) 0.0560(15) Uani 1 1 d . . . . .
H13A H 0.386648 1.169740 0.588232 0.067 Uiso 1 1 calc R U . . .
H13B H 0.274307 1.122345 0.646575 0.067 Uiso 1 1 calc R U . . .
C14 C 0.3995(4) 0.7597(3) 0.2477(3) 0.0331(10) Uani 1 1 d . . . . .
H14 H 0.413535 0.816908 0.296643 0.040 Uiso 1 1 calc R U . . .
C16 C 0.4040(4) 0.6995(3) 0.0875(3) 0.0290(9) Uani 1 1 d . . . . .
C15 C 0.4277(4) 0.7801(3) 0.1594(3) 0.0430(12) Uani 1 1 d . . . . .
H15 H 0.462517 0.848722 0.150076 0.052 Uiso 1 1 calc R U . . .
C17 C 0.3362(3) 0.5245(3) 0.0233(2) 0.0235(9) Uani 1 1 d . . . . .
C19 C 0.2743(3) 0.3947(3) 0.1156(3) 0.0270(9) Uani 1 1 d . . . . .
H19 H 0.246350 0.323165 0.119075 0.032 Uiso 1 1 calc R U . . .
C18 C 0.2926(3) 0.4219(3) 0.0284(3) 0.0278(9) Uani 1 1 d . . . . .
H18 H 0.275210 0.370573 -0.025419 0.033 Uiso 1 1 calc R U . . .
C1R C 0.6565(7) 0.9742(6) 0.0495(6) 0.033(2) Uani 0.5 1 d . . P . .
C2R C 0.7129(8) 1.0360(7) 0.1314(6) 0.040(2) Uani 0.5 1 d . . P . .
C29 C -0.2618(4) 0.5697(3) 0.3774(3) 0.0437(12) Uani 1 1 d . . . . .
H29 H -0.285603 0.530966 0.424921 0.052 Uiso 1 1 calc R U . . .
C28 C -0.3515(4) 0.5938(3) 0.3223(3) 0.0416(12) Uani 1 1 d . . . . .
H28 H -0.437169 0.571530 0.331810 0.050 Uiso 1 1 calc R U . . .
C27 C -0.3165(4) 0.6500(3) 0.2537(3) 0.0356(11) Uani 1 1 d . . . . .
H27 H -0.378761 0.664770 0.215112 0.043 Uiso 1 1 calc R U . . .
C26 C -0.1914(4) 0.6858(3) 0.2399(3) 0.0343(10) Uani 1 1 d . . . . .
H26 H -0.168762 0.726040 0.193155 0.041 Uiso 1 1 calc R U . . .
C25 C -0.0987(3) 0.6621(3) 0.2954(3) 0.0283(9) Uani 1 1 d . . . . .
C24 C 0.3682(4) 0.5791(3) -0.0578(2) 0.0282(9) Uani 1 1 d . . . . .
H24A H 0.293650 0.570179 -0.100039 0.034 Uiso 1 1 calc R U . . .
H24B H 0.432930 0.551542 -0.092070 0.034 Uiso 1 1 calc R U . . .
C23 C 0.4175(4) 0.6954(3) -0.0149(3) 0.0347(10) Uani 1 1 d . . . . .
H23A H 0.505757 0.719443 -0.027227 0.042 Uiso 1 1 calc R U . . .
H23B H 0.367690 0.739394 -0.039927 0.042 Uiso 1 1 calc R U . . .
C22 C 0.3568(3) 0.5985(3) 0.1047(2) 0.0207(8) Uani 1 1 d . . . . .
C21 C 0.3338(3) 0.5744(3) 0.1937(2) 0.0183(8) Uani 1 1 d . . . . .
C20 C 0.2942(3) 0.4650(3) 0.1966(2) 0.0208(8) Uani 1 1 d . . . . .
C3R C 0.8246(10) 1.0257(9) 0.1688(7) 0.047(2) Uani 0.5 1 d . . P . .
C39 C -0.0478(4) 0.2996(3) 0.4079(3) 0.0406(11) Uani 1 1 d . . . . .
H39 H -0.072190 0.267452 0.459208 0.049 Uiso 1 1 calc R U . . .
C38 C 0.0775(4) 0.3292(3) 0.3928(3) 0.0344(10) Uani 1 1 d . . . . .
H38 H 0.138360 0.318614 0.435197 0.041 Uiso 1 1 calc R U . . .
C37 C 0.1158(3) 0.3741(3) 0.3167(2) 0.0244(9) Uani 1 1 d . . . . .
C36 C 0.1365(5) 0.8183(4) 0.1409(3) 0.0575(15) Uani 1 1 d . . . . .
H36 H 0.171295 0.876399 0.186890 0.069 Uiso 1 1 calc R U . . .
C35 C 0.1461(5) 0.8283(4) 0.0496(3) 0.0643(16) Uani 1 1 d . . . . .
H35 H 0.186360 0.892898 0.034080 0.077 Uiso 1 1 calc R U . . .
C34 C 0.0979(4) 0.7459(3) -0.0183(3) 0.0402(11) Uani 1 1 d . . . . .
H34 H 0.104366 0.752656 -0.080931 0.048 Uiso 1 1 calc R U . . .
C33 C 0.0400(4) 0.6532(3) 0.0057(3) 0.0414(11) Uani 1 1 d . . . . .
H33 H 0.005988 0.595423 -0.040866 0.050 Uiso 1 1 calc R U . . .
C32 C 0.0307(4) 0.6430(3) 0.0968(3) 0.0359(10) Uani 1 1 d . . . . .
H32 H -0.008498 0.577910 0.111903 0.043 Uiso 1 1 calc R U . . .
C31 C 0.0778(3) 0.7264(3) 0.1669(3) 0.0269(9) Uani 1 1 d . . . . .
C30 C -0.1361(4) 0.6025(3) 0.3628(3) 0.0358(10) Uani 1 1 d . . . . .
H30 H -0.074915 0.583820 0.399574 0.043 Uiso 1 1 calc R U . . .
C4R C 0.8849(12) 0.9494(10) 0.1258(9) 0.049(3) Uani 0.5 1 d . . P . .
C48 C 0.2629(5) 0.1973(3) 0.2741(4) 0.0559(15) Uani 1 1 d . . . . .
H48 H 0.176831 0.188788 0.283766 0.067 Uiso 1 1 calc R U . . .
C47 C 0.3138(6) 0.1107(4) 0.2562(4) 0.077(2) Uani 1 1 d . . . . .
H47 H 0.262112 0.043938 0.255987 0.092 Uiso 1 1 calc R U . . .
C46 C 0.4338(5) 0.1181(4) 0.2393(3) 0.0508(14) Uani 1 1 d . . . . .
H46 H 0.465827 0.057445 0.224710 0.061 Uiso 1 1 calc R U . . .
C45 C 0.5098(4) 0.2151(4) 0.2434(3) 0.0471(12) Uani 1 1 d . . . . .
H45 H 0.595210 0.221976 0.232163 0.056 Uiso 1 1 calc R U . . .
C44 C 0.4613(4) 0.3024(3) 0.2640(3) 0.0393(11) Uani 1 1 d . . . . .
H44 H 0.514995 0.369139 0.268814 0.047 Uiso 1 1 calc R U . . .
C43 C 0.3353(3) 0.2950(3) 0.2780(2) 0.0238(9) Uani 1 1 d . . . . .
C42 C 0.0247(4) 0.3915(3) 0.2577(3) 0.0291(9) Uani 1 1 d . . . . .
H42 H 0.048422 0.422961 0.205886 0.035 Uiso 1 1 calc R U . . .
C41 C -0.1010(4) 0.3635(3) 0.2733(3) 0.0366(10) Uani 1 1 d . . . . .
H41 H -0.161943 0.376443 0.232431 0.044 Uiso 1 1 calc R U . . .
C40 C -0.1374(4) 0.3172(3) 0.3477(3) 0.0405(11) Uani 1 1 d . . . . .
H40 H -0.223256 0.297395 0.357757 0.049 Uiso 1 1 calc R U . . .
C5R C 0.8276(12) 0.8859(11) 0.0422(11) 0.048(4) Uani 0.5 1 d . . P . .
C6R C 0.7142(8) 0.8967(6) 0.0037(7) 0.040(2) Uani 0.5 1 d . . P . .
C7R C 0.5344(8) 0.9882(8) 0.0046(7) 0.039(2) Uani 0.5 1 d . . P . .
C1S C 0.8241(11) 0.9392(10) 0.0782(10) 0.040(3) Uani 0.5 1 d . . P . .
C2S C 0.7193(9) 0.9085(8) 0.1279(8) 0.059(3) Uani 0.5 1 d . . P . .
C3S C 0.7057(9) 0.9638(8) 0.2136(7) 0.053(3) Uani 0.5 1 d . . P . .
C4S C 0.7955(8) 1.0545(7) 0.2500(7) 0.047(2) Uani 0.5 1 d . . P . .
C5S C 0.8982(9) 1.0871(7) 0.2057(7) 0.041(2) Uani 0.5 1 d . . P . .
C6S C 0.9138(9) 1.0314(9) 0.1203(7) 0.051(3) Uani 0.5 1 d . . P . .
C7S C 0.8350(15) 0.8796(12) -0.0131(11) 0.084(6) Uani 0.5 1 d . . P . .

loop_
_atom_site_aniso_label
_atom_site_aniso_U_11
_atom_site_aniso_U_22
_atom_site_aniso_U_33
_atom_site_aniso_U_23
_atom_site_aniso_U_13
_atom_site_aniso_U_12
Ge1 0.0259(2) 0.0144(2) 0.0197(2) 0.00090(16) 0.00282(16) 0.00358(16)
P1 0.0212(5) 0.0238(6) 0.0240(6) -0.0009(4) -0.0033(4) -0.0021(4)
C1 0.024(2) 0.018(2) 0.025(2) 0.0057(16) -0.0015(17) 0.0026(16)
P2 0.0278(6) 0.0155(5) 0.0212(5) 0.0020(4) 0.0038(4) 0.0034(4)
C2 0.022(2) 0.019(2) 0.024(2) 0.0031(17) 0.0026(16) -0.0002(16)
C3 0.040(3) 0.026(2) 0.034(2) 0.0002(19) -0.014(2) 0.0172(19)
C4 0.055(3) 0.033(3) 0.055(3) -0.020(2) -0.037(2) 0.018(2)
C5 0.039(3) 0.018(2) 0.052(3) -0.011(2) -0.022(2) 0.0088(19)
C6 0.025(2) 0.015(2) 0.041(3) 0.0068(18) -0.0053(18) 0.0032(16)
C7 0.029(2) 0.021(2) 0.040(3) 0.0097(19) -0.0014(19) 0.0090(17)
C8 0.020(2) 0.033(2) 0.032(2) 0.0115(19) -0.0056(17) 0.0015(17)
C9 0.024(2) 0.022(2) 0.024(2) 0.0025(17) -0.0008(17) -0.0024(16)
C10 0.026(2) 0.0156(19) 0.018(2) 0.0046(16) -0.0008(16) -0.0003(16)
C11 0.025(2) 0.016(2) 0.031(2) -0.0004(17) -0.0056(17) 0.0030(16)
C12 0.033(2) 0.016(2) 0.067(3) -0.002(2) -0.010(2) 0.0052(18)
C13 0.048(3) 0.028(3) 0.083(4) -0.022(2) -0.032(3) 0.017(2)
C14 0.045(3) 0.023(2) 0.027(2) 0.0007(18) 0.0079(19) -0.0012(19)
C16 0.032(2) 0.027(2) 0.027(2) 0.0069(19) 0.0063(18) 0.0026(18)
C15 0.065(3) 0.024(2) 0.033(3) 0.008(2) 0.009(2) -0.010(2)
C17 0.0174(19) 0.032(2) 0.020(2) 0.0016(17) -0.0011(16) 0.0038(16)
C19 0.032(2) 0.017(2) 0.029(2) 0.0008(18) 0.0001(18) 0.0010(17)
C18 0.030(2) 0.028(2) 0.022(2) -0.0032(18) 0.0001(17) 0.0051(18)
C1R 0.032(5) 0.029(5) 0.041(5) 0.020(4) 0.017(4) 0.004(4)
C2R 0.041(6) 0.046(6) 0.031(5) 0.008(4) 0.011(4) 0.002(4)
C29 0.042(3) 0.029(2) 0.052(3) -0.003(2) 0.010(2) -0.004(2)
C28 0.026(2) 0.025(2) 0.064(3) -0.011(2) 0.008(2) -0.0032(19)
C27 0.023(2) 0.035(2) 0.041(3) -0.017(2) -0.0073(19) 0.0079(19)
C26 0.033(2) 0.031(2) 0.033(2) -0.0071(19) -0.0018(19) 0.0032(19)
C25 0.024(2) 0.021(2) 0.033(2) -0.0061(18) -0.0031(18) 0.0005(16)
C24 0.028(2) 0.038(2) 0.019(2) 0.0050(18) 0.0024(17) 0.0074(18)
C23 0.042(3) 0.035(2) 0.026(2) 0.0097(19) 0.0095(19) 0.0014(19)
C22 0.0145(19) 0.025(2) 0.023(2) 0.0064(17) 0.0039(15) 0.0037(15)
C21 0.0134(18) 0.018(2) 0.022(2) 0.0019(16) 0.0027(15) 0.0020(15)
C20 0.0189(19) 0.022(2) 0.019(2) -0.0011(16) -0.0011(15) 0.0026(15)
C3R 0.049(7) 0.061(7) 0.035(6) 0.009(5) 0.012(6) 0.017(6)
C39 0.042(3) 0.044(3) 0.043(3) 0.022(2) 0.017(2) 0.013(2)
C38 0.032(2) 0.042(3) 0.035(3) 0.014(2) 0.0096(19) 0.014(2)
C37 0.029(2) 0.021(2) 0.023(2) 0.0021(17) 0.0061(17) 0.0066(17)
C36 0.083(4) 0.040(3) 0.028(3) -0.004(2) -0.004(2) -0.025(3)
C35 0.099(4) 0.044(3) 0.032(3) 0.002(2) 0.003(3) -0.019(3)
C34 0.053(3) 0.047(3) 0.025(2) 0.008(2) 0.004(2) 0.018(2)
C33 0.062(3) 0.033(3) 0.029(3) -0.007(2) -0.008(2) 0.022(2)
C32 0.050(3) 0.027(2) 0.030(3) -0.0023(19) -0.002(2) 0.013(2)
C31 0.024(2) 0.027(2) 0.026(2) -0.0027(18) -0.0043(17) 0.0046(17)
C30 0.029(2) 0.028(2) 0.047(3) 0.003(2) 0.002(2) -0.0001(18)
C4R 0.057(8) 0.054(8) 0.042(7) 0.025(6) 0.007(6) 0.015(6)
C48 0.056(3) 0.022(2) 0.087(4) -0.001(2) 0.042(3) 0.002(2)
C47 0.109(5) 0.018(3) 0.102(5) 0.008(3) 0.072(4) 0.005(3)
C46 0.094(4) 0.036(3) 0.038(3) 0.013(2) 0.032(3) 0.040(3)
C45 0.052(3) 0.046(3) 0.045(3) -0.007(2) -0.007(2) 0.026(2)
C44 0.039(3) 0.023(2) 0.050(3) -0.005(2) -0.006(2) 0.0052(19)
C43 0.034(2) 0.017(2) 0.021(2) 0.0056(16) 0.0054(17) 0.0045(17)
C42 0.037(2) 0.028(2) 0.022(2) 0.0044(18) 0.0065(18) 0.0062(18)
C41 0.031(2) 0.047(3) 0.032(2) 0.002(2) 0.0010(19) 0.012(2)
C40 0.031(2) 0.046(3) 0.045(3) 0.009(2) 0.016(2) 0.006(2)
C5R 0.063(8) 0.027(7) 0.055(10) -0.012(8) 0.019(8) 0.021(6)
C6R 0.031(5) 0.026(5) 0.069(7) 0.025(5) 0.025(5) 0.006(4)
C7R 0.039(7) 0.039(6) 0.045(5) 0.010(4) 0.014(6) 0.019(5)
C1S 0.051(8) 0.036(7) 0.034(8) 0.004(6) 0.005(6) 0.015(6)
C2S 0.054(7) 0.051(7) 0.083(9) 0.022(6) 0.009(6) 0.025(5)
C3S 0.046(6) 0.054(6) 0.062(7) 0.005(6) -0.003(5) 0.021(5)
C4S 0.039(6) 0.035(5) 0.066(7) 0.010(5) -0.008(5) 0.010(4)
C5S 0.052(6) 0.039(6) 0.033(6) 0.011(5) -0.004(5) 0.008(5)
C6S 0.050(7) 0.048(7) 0.060(8) 0.021(6) -0.008(6) 0.013(5)
C7S 0.083(10) 0.077(10) 0.065(10) -0.034(9) 0.016(9) -0.013(7)

loop_
_atom_type_symbol
_atom_type_description
_atom_type_scat_dispersion_real
_atom_type_scat_dispersion_imag
_atom_type_scat_source
C C 0.0033 0.0016 'International Tables Vol C Tables 4.2.6.8 and 6.1.1.4'
H H 0.0000 0.0000 'International Tables Vol C Tables 4.2.6.8 and 6.1.1.4'
Ge Ge 0.1547 1.8001 'International Tables Vol C Tables 4.2.6.8 and 6.1.1.4'
P P 0.1023 0.0942 'International Tables Vol C Tables 4.2.6.8 and 6.1.1.4'

loop_
_geom_angle_atom_site_label_1
_geom_angle_atom_site_label_2
_geom_angle_atom_site_label_3
_geom_angle
_geom_angle_site_symmetry_1
_geom_angle_site_symmetry_3
_geom_angle_publ_flag
C2 Ge1 C1 107.99(15) . . ?
C2 Ge1 H1 118.6(12) . . ?
C1 Ge1 H1 106.7(12) . . ?
C2 Ge1 H2 110.1(10) . . ?
C1 Ge1 H2 104.1(10) . . ?
H1 Ge1 H2 108.5(15) . . ?
C31 P1 C25 102.54(17) . . ?
C31 P1 C9 102.97(17) . . ?
C25 P1 C9 102.67(17) . . ?
C3 C1 C10 117.9(3) . . ?
C3 C1 Ge1 113.1(3) . . ?
C10 C1 Ge1 129.0(3) . . ?
C37 P2 C20 103.76(16) . . ?
C37 P2 C43 102.75(17) . . ?
C20 P2 C43 100.83(16) . . ?
C14 C2 C21 117.6(3) . . ?
C14 C2 Ge1 113.7(3) . . ?
C21 C2 Ge1 128.6(2) . . ?
C1 C3 C4 124.2(4) . . ?
C1 C3 H3 117.9 . . ?
C4 C3 H3 117.9 . . ?
C5 C4 C3 119.3(4) . . ?
C5 C4 H4 120.4 . . ?
C3 C4 H4 120.4 . . ?
C4 C5 C11 118.4(4) . . ?
C4 C5 C13 132.5(4) . . ?
C11 C5 C13 109.1(3) . . ?
C7 C6 C11 119.0(3) . . ?
C7 C6 C12 131.7(3) . . ?
C11 C6 C12 109.3(3) . . ?
C6 C7 C8 118.2(3) . . ?
C6 C7 H7 120.9 . . ?
C8 C7 H7 120.9 . . ?
C9 C8 C7 124.1(4) . . ?
C9 C8 H8 117.9 . . ?
C7 C8 H8 117.9 . . ?
C8 C9 C10 118.8(3) . . ?
C8 C9 P1 119.8(3) . . ?
C10 C9 P1 121.4(3) . . ?
C11 C10 C9 115.2(3) . . ?
C11 C10 C1 115.9(3) . . ?
C9 C10 C1 128.8(3) . . ?
C6 C11 C5 111.2(3) . . ?
C6 C11 C10 124.5(3) . . ?
C5 C11 C10 124.3(3) . . ?
C6 C12 C13 104.4(3) . . ?
C6 C12 H12A 110.9 . . ?
C13 C12 H12A 110.9 . . ?
C6 C12 H12B 110.9 . . ?
C13 C12 H12B 110.9 . . ?
H12A C12 H12B 108.9 . . ?
C5 C13 C12 104.8(3) . . ?
C5 C13 H13A 110.8 . . ?
C12 C13 H13A 110.8 . . ?
C5 C13 H13B 110.8 . . ?
C12 C13 H13B 110.8 . . ?
H13A C13 H13B 108.9 . . ?
C2 C14 C15 124.3(4) . . ?
C2 C14 H14 117.8 . . ?
C15 C14 H14 117.8 . . ?
C15 C16 C22 118.8(3) . . ?
C15 C16 C23 132.0(3) . . ?
C22 C16 C23 109.2(3) . . ?
C16 C15 C14 118.8(4) . . ?
C16 C15 H15 120.6 . . ?
C14 C15 H15 120.6 . . ?
C18 C17 C22 119.1(3) . . ?
C18 C17 C24 131.4(3) . . ?
C22 C17 C24 109.5(3) . . ?
C20 C19 C18 124.3(3) . . ?
C20 C19 H19 117.8 . . ?
C18 C19 H19 117.8 . . ?
C17 C18 C19 118.0(3) . . ?
C17 C18 H18 121.0 . . ?
C19 C18 H18 121.0 . . ?
C2R C1R C6R 119.6(8) . . ?
C2R C1R C7R 122.4(8) . . ?
C6R C1R C7R 117.9(8) . . ?
C2R C1R C2S 64.4(6) . . ?
C6R C1R C2S 68.5(6) . . ?
C7R C1R C2S 144.1(7) . . ?
C3R C2R C1R 121.8(9) . . ?
C3R C2R C3S 63.5(7) . . ?
C1R C2R C3S 109.4(7) . . ?
C3R C2R C2S 67.7(7) . . ?
C1R C2R C2S 68.4(6) . . ?
C3S C2R C2S 48.7(5) . . ?
C3R C2R C4S 42.1(6) . . ?
C1R C2R C4S 152.1(8) . . ?
C3S C2R C4S 45.9(5) . . ?
C2S C2R C4S 83.8(6) . . ?
C28 C29 C30 119.7(4) . . ?
C28 C29 H29 120.1 . . ?
C30 C29 H29 120.1 . . ?
C27 C28 C29 119.9(4) . . ?
C27 C28 H28 120.1 . . ?
C29 C28 H28 120.1 . . ?
C28 C27 C26 121.1(4) . . ?
C28 C27 H27 119.4 . . ?
C26 C27 H27 119.4 . . ?
C27 C26 C25 119.8(4) . . ?
C27 C26 H26 120.1 . . ?
C25 C26 H26 120.1 . . ?
C30 C25 C26 118.2(4) . . ?
C30 C25 P1 116.7(3) . . ?
C26 C25 P1 125.0(3) . . ?
C17 C24 C23 104.6(3) . . ?
C17 C24 H24A 110.8 . . ?
C23 C24 H24A 110.8 . . ?
C17 C24 H24B 110.8 . . ?
C23 C24 H24B 110.8 . . ?
H24A C24 H24B 108.9 . . ?
C16 C23 C24 104.9(3) . . ?
C16 C23 H23A 110.8 . . ?
C24 C23 H23A 110.8 . . ?
C16 C23 H23B 110.8 . . ?
C24 C23 H23B 110.8 . . ?
H23A C23 H23B 108.8 . . ?
C16 C22 C17 111.7(3) . . ?
C16 C22 C21 123.9(3) . . ?
C17 C22 C21 124.4(3) . . ?
C22 C21 C2 116.5(3) . . ?
C22 C21 C20 114.7(3) . . ?
C2 C21 C20 128.8(3) . . ?
C19 C20 C21 119.3(3) . . ?
C19 C20 P2 120.0(3) . . ?
C21 C20 P2 120.5(3) . . ?
C5S C3R C6S 74.0(10) . . ?
C5S C3R C4S 69.4(9) . . ?
C6S C3R C4S 142.3(12) . . ?
C5S C3R C2R 127.0(11) . . ?
C6S C3R C2R 118.1(10) . . ?
C4S C3R C2R 91.7(8) . . ?
C5S C3R C4R 105.6(12) . . ?
C6S C3R C4R 48.1(7) . . ?
C4S C3R C4R 136.0(10) . . ?
C2R C3R C4R 120.4(11) . . ?
C5S C3R C3S 125.4(11) . . ?
C6S C3R C3S 153.8(11) . . ?
C4S C3R C3S 56.8(7) . . ?
C2R C3R C3S 67.0(7) . . ?
C4R C3R C3S 106.2(9) . . ?
C5S C3R C1S 131.9(11) . . ?
C6S C3R C1S 58.6(8) . . ?
C4S C3R C1S 153.0(10) . . ?
C2R C3R C1S 86.0(8) . . ?
C4R C3R C1S 34.7(6) . . ?
C3S C3R C1S 98.0(8) . . ?
C5S C3R C2S 165.7(11) . . ?
C6S C3R C2S 107.7(10) . . ?
C4S C3R C2S 105.5(9) . . ?
C2R C3R C2S 65.4(7) . . ?
C4R C3R C2S 68.2(8) . . ?
C3S C3R C2S 48.8(6) . . ?
C1S C3R C2S 49.4(6) . . ?
C38 C39 C40 119.8(4) . . ?
C38 C39 H39 120.1 . . ?
C40 C39 H39 120.1 . . ?
C39 C38 C37 121.3(4) . . ?
C39 C38 H38 119.4 . . ?
C37 C38 H38 119.4 . . ?
C42 C37 C38 117.9(3) . . ?
C42 C37 P2 124.1(3) . . ?
C38 C37 P2 117.7(3) . . ?
C31 C36 C35 121.9(4) . . ?
C31 C36 H36 119.0 . . ?
C35 C36 H36 119.0 . . ?
C34 C35 C36 120.5(4) . . ?
C34 C35 H35 119.8 . . ?
C36 C35 H35 119.8 . . ?
C35 C34 C33 118.8(4) . . ?
C35 C34 H34 120.6 . . ?
C33 C34 H34 120.6 . . ?
C34 C33 C32 120.7(4) . . ?
C34 C33 H33 119.6 . . ?
C32 C33 H33 119.6 . . ?
C33 C32 C31 121.3(4) . . ?
C33 C32 H32 119.4 . . ?
C31 C32 H32 119.4 . . ?
C36 C31 C32 116.7(4) . . ?
C36 C31 P1 125.4(3) . . ?
C32 C31 P1 117.6(3) . . ?
C25 C30 C29 121.2(4) . . ?
C25 C30 H30 119.4 . . ?
C29 C30 H30 119.4 . . ?
C1S C4R C6S 90.7(14) . . ?
C1S C4R C3R 85.2(14) . . ?
C6S C4R C3R 57.3(9) . . ?
C1S C4R C5R 33.4(11) . . ?
C6S C4R C5R 113.0(12) . . ?
C3R C4R C5R 118.0(12) . . ?
C1S C4R C2S 51.3(11) . . ?
C6S C4R C2S 112.1(11) . . ?
C3R C4R C2S 64.7(8) . . ?
C5R C4R C2S 67.2(9) . . ?
C1S C4R C5S 110.6(14) . . ?
C6S C4R C5S 42.3(8) . . ?
C3R C4R C5S 31.5(6) . . ?
C5R C4R C5S 143.5(10) . . ?
C2S C4R C5S 95.4(7) . . ?
C43 C48 C47 120.7(4) . . ?
C43 C48 H48 119.6 . . ?
C47 C48 H48 119.6 . . ?
C46 C47 C48 122.0(4) . . ?
C46 C47 H47 119.0 . . ?
C48 C47 H47 119.0 . . ?
C47 C46 C45 118.9(4) . . ?
C47 C46 H46 120.6 . . ?
C45 C46 H46 120.6 . . ?
C46 C45 C44 119.8(4) . . ?
C46 C45 H45 120.1 . . ?
C44 C45 H45 120.1 . . ?
C45 C44 C43 121.6(4) . . ?
C45 C44 H44 119.2 . . ?
C43 C44 H44 119.2 . . ?
C48 C43 C44 116.9(4) . . ?
C48 C43 P2 126.1(3) . . ?
C44 C43 P2 116.9(3) . . ?
C37 C42 C41 121.0(4) . . ?
C37 C42 H42 119.5 . . ?
C41 C42 H42 119.5 . . ?
C40 C41 C42 120.4(4) . . ?
C40 C41 H41 119.8 . . ?
C42 C41 H41 119.8 . . ?
C41 C40 C39 119.6(4) . . ?
C41 C40 H40 120.2 . . ?
C39 C40 H40 120.2 . . ?
C7S C5R C1S 128(3) . . ?
C7S C5R C6R 74.6(19) . . ?
C1S C5R C6R 84.4(16) . . ?
C7S C5R C4R 140(2) . . ?
C1S C5R C4R 38.1(12) . . ?
C6R C5R C4R 121.7(12) . . ?
C7S C5R C2S 142(2) . . ?
C1S C5R C2S 49.2(11) . . ?
C6R C5R C2S 67.7(7) . . ?
C4R C5R C2S 66.1(9) . . ?
C5R C6R C7S 33.7(7) . . ?
C5R C6R C1R 118.4(10) . . ?
C7S C6R C1R 139.9(10) . . ?
C5R C6R C1S 32.0(6) . . ?
C7S C6R C1S 59.4(7) . . ?
C1R C6R C1S 86.6(8) . . ?
C5R C6R C2S 66.8(8) . . ?
C7S C6R C2S 100.5(9) . . ?
C1R C6R C2S 64.7(6) . . ?
C1S C6R C2S 48.7(6) . . ?
C7R C7R C1R 161.0(18) 2_675 . ?
C5R C1S C4R 108(2) . . ?
C5R C1S C2S 104.4(15) . . ?
C4R C1S C2S 97.8(14) . . ?
C5R C1S C6S 134.7(16) . . ?
C4R C1S C6S 49.2(10) . . ?
C2S C1S C6S 116.3(12) . . ?
C5R C1S C7S 25.9(14) . . ?
C4R C1S C7S 121.8(16) . . ?
C2S C1S C7S 120.0(13) . . ?
C6S C1S C7S 123.7(11) . . ?
C5R C1S C6R 63.6(14) . . ?
C4R C1S C6R 166.9(15) . . ?
C2S C1S C6R 75.4(8) . . ?
C6S C1S C6R 143.8(10) . . ?
C7S C1S C6R 55.8(9) . . ?
C5R C1S C3R 164.9(18) . . ?
C4R C1S C3R 60.1(12) . . ?
C2S C1S C3R 69.7(8) . . ?
C6S C1S C3R 47.0(7) . . ?
C7S C1S C3R 168.0(11) . . ?
C6R C1S C3R 125.4(9) . . ?
C3S C2S C1S 121.3(11) . . ?
C3S C2S C2R 63.7(7) . . ?
C1S C2S C2R 81.5(8) . . ?
C3S C2S C3R 60.8(7) . . ?
C1S C2S C3R 60.9(8) . . ?
C2R C2S C3R 46.9(5) . . ?
C3S C2S C1R 104.0(8) . . ?
C1S C2S C1R 79.3(8) . . ?
C2R C2S C1R 47.3(5) . . ?
C3R C2S C1R 87.2(6) . . ?
C3S C2S C4R 98.4(9) . . ?
C1S C2S C4R 30.9(6) . . ?
C2R C2S C4R 87.3(7) . . ?
C3R C2S C4R 47.1(6) . . ?
C1R C2S C4R 105.2(7) . . ?
C3S C2S C5R 145.0(10) . . ?
C1S C2S C5R 26.4(6) . . ?
C2R C2S C5R 104.3(7) . . ?
C3R C2S C5R 86.6(7) . . ?
C1R C2S C5R 85.5(7) . . ?
C4R C2S C5R 46.7(6) . . ?
C3S C2S C6R 150.1(8) . . ?
C1S C2S C6R 55.9(8) . . ?
C2R C2S C6R 87.2(6) . . ?
C3R C2S C6R 105.0(7) . . ?
C1R C2S C6R 46.8(5) . . ?
C4R C2S C6R 86.3(7) . . ?
C5R C2S C6R 45.4(6) . . ?
C2S C3S C4S 119.5(10) . . ?
C2S C3S C3R 70.4(8) . . ?
C4S C3S C3R 49.4(6) . . ?
C2S C3S C2R 67.6(7) . . ?
C4S C3S C2R 76.2(7) . . ?
C3R C3S C2R 49.6(5) . . ?
C3R C4S C5S 48.5(7) . . ?
C3R C4S C3S 73.8(9) . . ?
C5S C4S C3S 121.6(10) . . ?
C3R C4S C2R 46.2(6) . . ?
C5S C4S C2R 83.3(7) . . ?
C3S C4S C2R 57.9(6) . . ?
C3R C5S C4S 62.1(8) . . ?
C3R C5S C6S 57.9(8) . . ?
C4S C5S C6S 119.3(10) . . ?
C3R C5S C4R 42.9(8) . . ?
C4S C5S C4R 94.2(8) . . ?
C6S C5S C4R 31.6(5) . . ?
C4R C6S C3R 74.6(10) . . ?
C4R C6S C5S 106.1(12) . . ?
C3R C6S C5S 48.1(7) . . ?
C4R C6S C1S 40.1(8) . . ?
C3R C6S C1S 74.4(10) . . ?
C5S C6S C1S 121.9(11) . . ?
C5R C7S C6R 71.7(17) . . ?
C5R C7S C1S 26.3(14) . . ?
C6R C7S C1S 64.8(10) . . ?

loop_
_geom_bond_atom_site_label_1
_geom_bond_atom_site_label_2
_geom_bond_distance
_geom_bond_site_symmetry_2
_geom_bond_publ_flag
Ge1 C2 1.977(4) . ?
Ge1 C1 1.979(4) . ?
Ge1 H1 1.56(3) . ?
Ge1 H2 1.77(3) . ?
P1 C31 1.828(4) . ?
P1 C25 1.843(4) . ?
P1 C9 1.844(4) . ?
C1 C3 1.393(5) . ?
C1 C10 1.443(5) . ?
P2 C37 1.841(4) . ?
P2 C20 1.846(4) . ?
P2 C43 1.847(4) . ?
C2 C14 1.394(5) . ?
C2 C21 1.439(5) . ?
C3 C4 1.418(5) . ?
C3 H3 0.9500 . ?
C4 C5 1.350(6) . ?
C4 H4 0.9500 . ?
C5 C11 1.421(5) . ?
C5 C13 1.514(6) . ?
C6 C7 1.372(5) . ?
C6 C11 1.407(5) . ?
C6 C12 1.523(5) . ?
C7 C8 1.408(5) . ?
C7 H7 0.9500 . ?
C8 C9 1.399(5) . ?
C8 H8 0.9500 . ?
C9 C10 1.437(5) . ?
C10 C11 1.427(5) . ?
C12 C13 1.551(6) . ?
C12 H12A 0.9900 . ?
C12 H12B 0.9900 . ?
C13 H13A 0.9900 . ?
C13 H13B 0.9900 . ?
C14 C15 1.409(5) . ?
C14 H14 0.9500 . ?
C16 C15 1.364(5) . ?
C16 C22 1.406(5) . ?
C16 C23 1.521(5) . ?
C15 H15 0.9500 . ?
C17 C18 1.369(5) . ?
C17 C22 1.411(5) . ?
C17 C24 1.516(5) . ?
C19 C20 1.382(5) . ?
C19 C18 1.406(5) . ?
C19 H19 0.9500 . ?
C18 H18 0.9500 . ?
C1R C2R 1.397(12) . ?
C1R C6R 1.425(11) . ?
C1R C7R 1.541(11) . ?
C1R C2S 1.768(13) . ?
C2R C3R 1.376(13) . ?
C2R C3S 1.663(13) . ?
C2R C2S 1.715(13) . ?
C2R C4S 1.906(13) . ?
C29 C28 1.382(6) . ?
C29 C30 1.397(6) . ?
C29 H29 0.9500 . ?
C28 C27 1.375(6) . ?
C28 H28 0.9500 . ?
C27 C26 1.393(5) . ?
C27 H27 0.9500 . ?
C26 C25 1.409(6) . ?
C26 H26 0.9500 . ?
C25 C30 1.394(6) . ?
C24 C23 1.556(5) . ?
C24 H24A 0.9900 . ?
C24 H24B 0.9900 . ?
C23 H23A 0.9900 . ?
C23 H23B 0.9900 . ?
C22 C21 1.424(5) . ?
C21 C20 1.442(5) . ?
C3R C5S 1.084(12) . ?
C3R C6S 1.234(14) . ?
C3R C4S 1.277(13) . ?
C3R C4R 1.414(15) . ?
C3R C3S 1.617(14) . ?
C3R C1S 1.626(18) . ?
C3R C2S 1.745(15) . ?
C39 C38 1.390(6) . ?
C39 C40 1.390(6) . ?
C39 H39 0.9500 . ?
C38 C37 1.396(5) . ?
C38 H38 0.9500 . ?
C37 C42 1.390(5) . ?
C36 C31 1.380(6) . ?
C36 C35 1.384(6) . ?
C36 H36 0.9500 . ?
C35 C34 1.368(6) . ?
C35 H35 0.9500 . ?
C34 C33 1.374(6) . ?
C34 H34 0.9500 . ?
C33 C32 1.383(6) . ?
C33 H33 0.9500 . ?
C32 C31 1.393(5) . ?
C32 H32 0.9500 . ?
C30 H30 0.9500 . ?
C4R C1S 0.929(13) . ?
C4R C6S 1.091(13) . ?
C4R C5R 1.428(18) . ?
C4R C2S 1.793(16) . ?
C4R C5S 2.000(16) . ?
C48 C43 1.370(5) . ?
C48 C47 1.385(6) . ?
C48 H48 0.9500 . ?
C47 C46 1.340(7) . ?
C47 H47 0.9500 . ?
C46 C45 1.377(6) . ?
C46 H46 0.9500 . ?
C45 C44 1.381(6) . ?
C45 H45 0.9500 . ?
C44 C43 1.396(6) . ?
C44 H44 0.9500 . ?
C42 C41 1.393(5) . ?
C42 H42 0.9500 . ?
C41 C40 1.378(6) . ?
C41 H41 0.9500 . ?
C40 H40 0.9500 . ?
C5R C7S 0.819(15) . ?
C5R C1S 0.829(13) . ?
C5R C6R 1.401(16) . ?
C5R C2S 1.807(17) . ?
C6R C7S 1.422(18) . ?
C6R C1S 1.557(17) . ?
C6R C2S 1.819(15) . ?
C7R C7R 0.896(14) 2_675 ?
C1S C2S 1.413(15) . ?
C1S C6S 1.442(16) . ?
C1S C7S 1.480(16) . ?
C2S C3S 1.395(14) . ?
C3S C4S 1.409(13) . ?
C4S C5S 1.353(13) . ?
C5S C6S 1.400(14) . ?

loop_
_geom_torsion_atom_site_label_1
_geom_torsion_atom_site_label_2
_geom_torsion_atom_site_label_3
_geom_torsion_atom_site_label_4
_geom_torsion
_geom_torsion_site_symmetry_1
_geom_torsion_site_symmetry_2
_geom_torsion_site_symmetry_3
_geom_torsion_site_symmetry_4
_geom_torsion_publ_flag
C10 C1 C3 C4 -0.3(6) . . . . ?
Ge1 C1 C3 C4 179.6(4) . . . . ?
C1 C3 C4 C5 -0.7(7) . . . . ?
C3 C4 C5 C11 -0.3(7) . . . . ?
C3 C4 C5 C13 179.0(5) . . . . ?
C11 C6 C7 C8 -1.1(6) . . . . ?
C12 C6 C7 C8 177.2(4) . . . . ?
C6 C7 C8 C9 -1.3(6) . . . . ?
C7 C8 C9 C10 1.9(6) . . . . ?
C7 C8 C9 P1 179.9(3) . . . . ?
C31 P1 C9 C8 58.1(3) . . . . ?
C25 P1 C9 C8 -48.2(3) . . . . ?
C31 P1 C9 C10 -123.9(3) . . . . ?
C25 P1 C9 C10 129.8(3) . . . . ?
C8 C9 C10 C11 0.0(5) . . . . ?
P1 C9 C10 C11 -178.1(3) . . . . ?
C8 C9 C10 C1 179.3(3) . . . . ?
P1 C9 C10 C1 1.3(5) . . . . ?
C3 C1 C10 C11 2.2(5) . . . . ?
Ge1 C1 C10 C11 -177.7(3) . . . . ?
C3 C1 C10 C9 -177.1(4) . . . . ?
Ge1 C1 C10 C9 3.0(6) . . . . ?
C7 C6 C11 C5 -175.6(4) . . . . ?
C12 C6 C11 C5 5.8(5) . . . . ?
C7 C6 C11 C10 3.0(6) . . . . ?
C12 C6 C11 C10 -175.6(4) . . . . ?
C4 C5 C11 C6 -179.0(4) . . . . ?
C13 C5 C11 C6 1.6(5) . . . . ?
C4 C5 C11 C10 2.4(7) . . . . ?
C13 C5 C11 C10 -177.0(4) . . . . ?
C9 C10 C11 C6 -2.4(5) . . . . ?
C1 C10 C11 C6 178.2(3) . . . . ?
C9 C10 C11 C5 176.1(4) . . . . ?
C1 C10 C11 C5 -3.4(6) . . . . ?
C7 C6 C12 C13 171.2(4) . . . . ?
C11 C6 C12 C13 -10.4(5) . . . . ?
C4 C5 C13 C12 172.7(5) . . . . ?
C11 C5 C13 C12 -8.0(5) . . . . ?
C6 C12 C13 C5 10.8(5) . . . . ?
C21 C2 C14 C15 1.3(6) . . . . ?
Ge1 C2 C14 C15 -174.8(4) . . . . ?
C22 C16 C15 C14 -2.4(6) . . . . ?
C23 C16 C15 C14 176.9(4) . . . . ?
C2 C14 C15 C16 2.3(7) . . . . ?
C22 C17 C18 C19 -2.0(5) . . . . ?
C24 C17 C18 C19 178.5(4) . . . . ?
C20 C19 C18 C17 1.8(6) . . . . ?
C6R C1R C2R C3R 1.2(12) . . . . ?
C7R C1R C2R C3R -177.2(8) . . . . ?
C2S C1R C2R C3R 43.4(9) . . . . ?
C6R C1R C2R C3S -69.0(9) . . . . ?
C7R C1R C2R C3S 112.6(9) . . . . ?
C2S C1R C2R C3S -26.8(6) . . . . ?
C6R C1R C2R C2S -42.2(7) . . . . ?
C7R C1R C2R C2S 139.4(8) . . . . ?
C6R C1R C2R C4S -44.8(18) . . . . ?
C7R C1R C2R C4S 136.9(14) . . . . ?
C2S C1R C2R C4S -2.6(15) . . . . ?
C30 C29 C28 C27 -0.1(6) . . . . ?
C29 C28 C27 C26 -1.6(6) . . . . ?
C28 C27 C26 C25 1.6(6) . . . . ?
C27 C26 C25 C30 0.3(6) . . . . ?
C27 C26 C25 P1 179.2(3) . . . . ?
C31 P1 C25 C30 157.1(3) . . . . ?
C9 P1 C25 C30 -96.3(3) . . . . ?
C31 P1 C25 C26 -21.8(4) . . . . ?
C9 P1 C25 C26 84.8(4) . . . . ?
C18 C17 C24 C23 -177.7(4) . . . . ?
C22 C17 C24 C23 2.8(4) . . . . ?
C15 C16 C23 C24 -177.5(5) . . . . ?
C22 C16 C23 C24 1.8(4) . . . . ?
C17 C24 C23 C16 -2.7(4) . . . . ?
C15 C16 C22 C17 179.3(4) . . . . ?
C23 C16 C22 C17 -0.1(4) . . . . ?
C15 C16 C22 C21 -1.1(6) . . . . ?
C23 C16 C22 C21 179.5(3) . . . . ?
C18 C17 C22 C16 178.7(3) . . . . ?
C24 C17 C22 C16 -1.7(4) . . . . ?
C18 C17 C22 C21 -0.9(5) . . . . ?
C24 C17 C22 C21 178.7(3) . . . . ?
C16 C22 C21 C2 4.6(5) . . . . ?
C17 C22 C21 C2 -175.8(3) . . . . ?
C16 C22 C21 C20 -175.6(3) . . . . ?
C17 C22 C21 C20 3.9(5) . . . . ?
C14 C2 C21 C22 -4.5(5) . . . . ?
Ge1 C2 C21 C22 170.9(3) . . . . ?
C14 C2 C21 C20 175.8(4) . . . . ?
Ge1 C2 C21 C20 -8.8(6) . . . . ?
C18 C19 C20 C21 1.4(6) . . . . ?
C18 C19 C20 P2 -172.9(3) . . . . ?
C22 C21 C20 C19 -4.0(5) . . . . ?
C2 C21 C20 C19 175.7(4) . . . . ?
C22 C21 C20 P2 170.3(2) . . . . ?
C2 C21 C20 P2 -10.0(5) . . . . ?
C37 P2 C20 C19 -75.6(3) . . . . ?
C43 P2 C20 C19 30.6(3) . . . . ?
C37 P2 C20 C21 110.2(3) . . . . ?
C43 P2 C20 C21 -143.7(3) . . . . ?
C1R C2R C3R C5S 144.8(12) . . . . ?
C3S C2R C3R C5S -117.9(14) . . . . ?
C2S C2R C3R C5S -171.6(15) . . . . ?
C4S C2R C3R C5S -65.3(13) . . . . ?
C1R C2R C3R C6S 54.1(15) . . . . ?
C3S C2R C3R C6S 151.5(13) . . . . ?
C2S C2R C3R C6S 97.8(12) . . . . ?
C4S C2R C3R C6S -156.0(16) . . . . ?
C1R C2R C3R C4S -149.9(9) . . . . ?
C3S C2R C3R C4S -52.6(7) . . . . ?
C2S C2R C3R C4S -106.3(8) . . . . ?
C1R C2R C3R C4R -1.5(15) . . . . ?
C3S C2R C3R C4R 95.8(11) . . . . ?
C2S C2R C3R C4R 42.1(10) . . . . ?
C4S C2R C3R C4R 148.4(14) . . . . ?
C1R C2R C3R C3S -97.3(9) . . . . ?
C2S C2R C3R C3S -53.7(6) . . . . ?
C4S C2R C3R C3S 52.6(7) . . . . ?
C1R C2R C3R C1S 3.1(10) . . . . ?
C3S C2R C3R C1S 100.4(7) . . . . ?
C2S C2R C3R C1S 46.8(6) . . . . ?
C4S C2R C3R C1S 153.0(10) . . . . ?
C1R C2R C3R C2S -43.6(8) . . . . ?
C3S C2R C3R C2S 53.7(6) . . . . ?
C4S C2R C3R C2S 106.3(8) . . . . ?
C40 C39 C38 C37 -1.7(6) . . . . ?
C39 C38 C37 C42 2.0(6) . . . . ?
C39 C38 C37 P2 176.0(3) . . . . ?
C20 P2 C37 C42 -9.3(4) . . . . ?
C43 P2 C37 C42 -114.0(3) . . . . ?
C20 P2 C37 C38 177.1(3) . . . . ?
C43 P2 C37 C38 72.4(3) . . . . ?
C31 C36 C35 C34 -0.6(9) . . . . ?
C36 C35 C34 C33 0.0(8) . . . . ?
C35 C34 C33 C32 -0.2(7) . . . . ?
C34 C33 C32 C31 1.0(7) . . . . ?
C35 C36 C31 C32 1.3(7) . . . . ?
C35 C36 C31 P1 175.1(4) . . . . ?
C33 C32 C31 C36 -1.5(6) . . . . ?
C33 C32 C31 P1 -175.8(3) . . . . ?
C25 P1 C31 C36 123.9(4) . . . . ?
C9 P1 C31 C36 17.5(4) . . . . ?
C25 P1 C31 C32 -62.4(3) . . . . ?
C9 P1 C31 C32 -168.7(3) . . . . ?
C26 C25 C30 C29 -2.0(6) . . . . ?
P1 C25 C30 C29 179.0(3) . . . . ?
C28 C29 C30 C25 2.0(6) . . . . ?
C5S C3R C4R C1S -144.5(13) . . . . ?
C6S C3R C4R C1S -93.9(13) . . . . ?
C4S C3R C4R C1S 139.2(16) . . . . ?
C2R C3R C4R C1S 8.1(15) . . . . ?
C3S C3R C4R C1S 80.5(12) . . . . ?
C2S C3R C4R C1S 49.2(11) . . . . ?
C5S C3R C4R C6S -50.6(12) . . . . ?
C4S C3R C4R C6S -126.9(18) . . . . ?
C2R C3R C4R C6S 102.0(13) . . . . ?
C3S C3R C4R C6S 174.4(12) . . . . ?
C1S C3R C4R C6S 93.9(13) . . . . ?
C2S C3R C4R C6S 143.1(11) . . . . ?
C5S C3R C4R C5R -151.2(12) . . . . ?
C6S C3R C4R C5R -100.6(13) . . . . ?
C4S C3R C4R C5R 132.5(15) . . . . ?
C2R C3R C4R C5R 1.4(16) . . . . ?
C3S C3R C4R C5R 73.8(12) . . . . ?
C1S C3R C4R C5R -6.7(10) . . . . ?
C2S C3R C4R C5R 42.5(11) . . . . ?
C5S C3R C4R C2S 166.3(11) . . . . ?
C6S C3R C4R C2S -143.1(11) . . . . ?
C4S C3R C4R C2S 90.0(16) . . . . ?
C2R C3R C4R C2S -41.1(9) . . . . ?
C3S C3R C4R C2S 31.3(7) . . . . ?
C1S C3R C4R C2S -49.2(11) . . . . ?
C6S C3R C4R C5S 50.6(12) . . . . ?
C4S C3R C4R C5S -76.3(16) . . . . ?
C2R C3R C4R C5S 152.6(16) . . . . ?
C3S C3R C4R C5S -135.0(13) . . . . ?
C1S C3R C4R C5S 144.5(13) . . . . ?
C2S C3R C4R C5S -166.3(11) . . . . ?
C43 C48 C47 C46 -2.1(9) . . . . ?
C48 C47 C46 C45 2.6(9) . . . . ?
C47 C46 C45 C44 -0.5(7) . . . . ?
C46 C45 C44 C43 -2.1(7) . . . . ?
C47 C48 C43 C44 -0.5(7) . . . . ?
C47 C48 C43 P2 -176.3(4) . . . . ?
C45 C44 C43 C48 2.6(6) . . . . ?
C45 C44 C43 P2 178.8(3) . . . . ?
C37 P2 C43 C48 -5.6(4) . . . . ?
C20 P2 C43 C48 -112.6(4) . . . . ?
C37 P2 C43 C44 178.6(3) . . . . ?
C20 P2 C43 C44 71.6(3) . . . . ?
C38 C37 C42 C41 -1.0(6) . . . . ?
P2 C37 C42 C41 -174.5(3) . . . . ?
C37 C42 C41 C40 -0.4(6) . . . . ?
C42 C41 C40 C39 0.8(6) . . . . ?
C38 C39 C40 C41 0.3(7) . . . . ?
C1S C4R C5R C7S 91(4) . . . . ?
C6S C4R C5R C7S 40(4) . . . . ?
C3R C4R C5R C7S 104(3) . . . . ?
C2S C4R C5R C7S 145(4) . . . . ?
C5S C4R C5R C7S 79(4) . . . . ?
C6S C4R C5R C1S -51.7(19) . . . . ?
C3R C4R C5R C1S 12.2(18) . . . . ?
C2S C4R C5R C1S 53.7(16) . . . . ?
C5S C4R C5R C1S -13(2) . . . . ?
C1S C4R C5R C6R -13.2(17) . . . . ?
C6S C4R C5R C6R -64.9(18) . . . . ?
C3R C4R C5R C6R -1.0(18) . . . . ?
C2S C4R C5R C6R 40.4(11) . . . . ?
C5S C4R C5R C6R -26(2) . . . . ?
C1S C4R C5R C2S -53.7(16) . . . . ?
C6S C4R C5R C2S -105.4(13) . . . . ?
C3R C4R C5R C2S -41.5(10) . . . . ?
C5S C4R C5R C2S -66.5(16) . . . . ?
C1S C5R C6R C7S 132(3) . . . . ?
C4R C5R C6R C7S 140(3) . . . . ?
C2S C5R C6R C7S 179.8(19) . . . . ?
C7S C5R C6R C1R -139.2(17) . . . . ?
C1S C5R C6R C1R -7.4(16) . . . . ?
C4R C5R C6R C1R 0.7(16) . . . . ?
C2S C5R C6R C1R 40.6(8) . . . . ?
C7S C5R C6R C1S -132(3) . . . . ?
C4R C5R C6R C1S 8.2(10) . . . . ?
C2S C5R C6R C1S 48.0(12) . . . . ?
C7S C5R C6R C2S -179.8(19) . . . . ?
C1S C5R C6R C2S -48.0(12) . . . . ?
C4R C5R C6R C2S -39.8(11) . . . . ?
C2R C1R C6R C5R -0.8(12) . . . . ?
C7R C1R C6R C5R 177.7(9) . . . . ?
C2S C1R C6R C5R -41.4(9) . . . . ?
C2R C1R C6R C7S -35.0(18) . . . . ?
C7R C1R C6R C7S 143.4(15) . . . . ?
C2S C1R C6R C7S -75.7(16) . . . . ?
C2R C1R C6R C1S -4.7(9) . . . . ?
C7R C1R C6R C1S 173.7(7) . . . . ?
C2S C1R C6R C1S -45.3(6) . . . . ?
C2R C1R C6R C2S 40.6(7) . . . . ?
C7R C1R C6R C2S -140.9(8) . . . . ?
C2R C1R C7R C7R -4(6) . . . 2_675 ?
C6R C1R C7R C7R 178(5) . . . 2_675 ?
C2S C1R C7R C7R 86(5) . . . 2_675 ?
C7S C5R C1S C4R -126(3) . . . . ?
C6R C5R C1S C4R 168.7(14) . . . . ?
C2S C5R C1S C4R 103.4(19) . . . . ?
C7S C5R C1S C2S 131(3) . . . . ?
C6R C5R C1S C2S 65.3(12) . . . . ?
C4R C5R C1S C2S -103.4(19) . . . . ?
C7S C5R C1S C6S -75(4) . . . . ?
C6R C5R C1S C6S -141(2) . . . . ?
C4R C5R C1S C6S 50.3(18) . . . . ?
C2S C5R C1S C6S 154(3) . . . . ?
C6R C5R C1S C7S -66(3) . . . . ?
C4R C5R C1S C7S 126(3) . . . . ?
C2S C5R C1S C7S -131(3) . . . . ?
C7S C5R C1S C6R 66(3) . . . . ?
C4R C5R C1S C6R -168.7(14) . . . . ?
C2S C5R C1S C6R -65.3(12) . . . . ?
C7S C5R C1S C3R -164(5) . . . . ?
C6R C5R C1S C3R 130(6) . . . . ?
C4R C5R C1S C3R -39(6) . . . . ?
C2S C5R C1S C3R 65(6) . . . . ?
C6S C4R C1S C5R 133.7(17) . . . . ?
C3R C4R C1S C5R -169.2(16) . . . . ?
C2S C4R C1S C5R -108.0(19) . . . . ?
C5S C4R C1S C5R 171.9(14) . . . . ?
C6S C4R C1S C2S -118.2(11) . . . . ?
C3R C4R C1S C2S -61.1(10) . . . . ?
C5R C4R C1S C2S 108.0(19) . . . . ?
C5S C4R C1S C2S -80.0(11) . . . . ?
C3R C4R C1S C6S 57.1(9) . . . . ?
C5R C4R C1S C6S -133.7(17) . . . . ?
C2S C4R C1S C6S 118.2(11) . . . . ?
C5S C4R C1S C6S 38.2(9) . . . . ?
C6S C4R C1S C7S 109.1(15) . . . . ?
C3R C4R C1S C7S 166.2(13) . . . . ?
C5R C4R C1S C7S -24.7(15) . . . . ?
C2S C4R C1S C7S -132.7(18) . . . . ?
C5S C4R C1S C7S 147.3(11) . . . . ?
C6S C4R C1S C6R -176(7) . . . . ?
C3R C4R C1S C6R -119(7) . . . . ?
C5R C4R C1S C6R 51(7) . . . . ?
C2S C4R C1S C6R -57(7) . . . . ?
C5S C4R C1S C6R -137(7) . . . . ?
C6S C4R C1S C3R -57.1(9) . . . . ?
C5R C4R C1S C3R 169.2(16) . . . . ?
C2S C4R C1S C3R 61.1(10) . . . . ?
C5S C4R C1S C3R -18.9(7) . . . . ?
C7S C6R C1S C5R -28.7(16) . . . . ?
C1R C6R C1S C5R 173.5(14) . . . . ?
C2S C6R C1S C5R 114.6(16) . . . . ?
C5R C6R C1S C4R -55(7) . . . . ?
C7S C6R C1S C4R -84(7) . . . . ?
C1R C6R C1S C4R 118(7) . . . . ?
C2S C6R C1S C4R 60(7) . . . . ?
C5R C6R C1S C2S -114.6(16) . . . . ?
C7S C6R C1S C2S -143.3(11) . . . . ?
C1R C6R C1S C2S 58.9(7) . . . . ?
C5R C6R C1S C6S 131(2) . . . . ?
C7S C6R C1S C6S 101.9(19) . . . . ?
C1R C6R C1S C6S -55.9(18) . . . . ?
C2S C6R C1S C6S -115(2) . . . . ?
C5R C6R C1S C7S 28.7(16) . . . . ?
C1R C6R C1S C7S -157.8(10) . . . . ?
C2S C6R C1S C7S 143.3(11) . . . . ?
C5R C6R C1S C3R -165.9(19) . . . . ?
C7S C6R C1S C3R 165.4(13) . . . . ?
C1R C6R C1S C3R 7.6(10) . . . . ?
C2S C6R C1S C3R -51.3(9) . . . . ?
C5S C3R C1S C5R 92(6) . . . . ?
C6S C3R C1S C5R 104(6) . . . . ?
C4S C3R C1S C5R -44(7) . . . . ?
C2R C3R C1S C5R -130(6) . . . . ?
C4R C3R C1S C5R 43(6) . . . . ?
C3S C3R C1S C5R -64(6) . . . . ?
C2S C3R C1S C5R -69(6) . . . . ?
C5S C3R C1S C4R 48.7(17) . . . . ?
C6S C3R C1S C4R 60.4(11) . . . . ?
C4S C3R C1S C4R -87(2) . . . . ?
C2R C3R C1S C4R -173.0(13) . . . . ?
C3S C3R C1S C4R -107.0(12) . . . . ?
C2S C3R C1S C4R -112.3(14) . . . . ?
C5S C3R C1S C2S 161.0(14) . . . . ?
C6S C3R C1S C2S 172.7(11) . . . . ?
C4S C3R C1S C2S 25(2) . . . . ?
C2R C3R C1S C2S -60.7(7) . . . . ?
C4R C3R C1S C2S 112.3(14) . . . . ?
C3S C3R C1S C2S 5.3(8) . . . . ?
C5S C3R C1S C6S -11.7(13) . . . . ?
C4S C3R C1S C6S -147(2) . . . . ?
C2R C3R C1S C6S 126.6(10) . . . . ?
C4R C3R C1S C6S -60.4(11) . . . . ?
C3S C3R C1S C6S -167.4(10) . . . . ?
C2S C3R C1S C6S -172.7(11) . . . . ?
C5S C3R C1S C7S -54(7) . . . . ?
C6S C3R C1S C7S -42(6) . . . . ?
C4S C3R C1S C7S 170(5) . . . . ?
C2R C3R C1S C7S 84(6) . . . . ?
C4R C3R C1S C7S -103(6) . . . . ?
C3S C3R C1S C7S 150(6) . . . . ?
C2S C3R C1S C7S 145(6) . . . . ?
C5S C3R C1S C6R -145.4(13) . . . . ?
C6S C3R C1S C6R -133.8(12) . . . . ?
C4S C3R C1S C6R 79(2) . . . . ?
C2R C3R C1S C6R -7.2(11) . . . . ?
C4R C3R C1S C6R 165.9(17) . . . . ?
C3S C3R C1S C6R 58.9(11) . . . . ?
C2S C3R C1S C6R 53.6(9) . . . . ?
C5R C1S C2S C3S 158.3(16) . . . . ?
C4R C1S C2S C3S 46.9(17) . . . . ?
C6S C1S C2S C3S -1.1(16) . . . . ?
C7S C1S C2S C3S -179.2(12) . . . . ?
C6R C1S C2S C3S -144.5(10) . . . . ?
C3R C1S C2S C3S -7.1(10) . . . . ?
C5R C1S C2S C2R -149.6(17) . . . . ?
C4R C1S C2S C2R 99.0(13) . . . . ?
C6S C1S C2S C2R 50.9(11) . . . . ?
C7S C1S C2S C2R -127.2(13) . . . . ?
C6R C1S C2S C2R -92.4(6) . . . . ?
C3R C1S C2S C2R 44.9(6) . . . . ?
C5R C1S C2S C3R 165.5(19) . . . . ?
C4R C1S C2S C3R 54.1(12) . . . . ?
C6S C1S C2S C3R 6.0(9) . . . . ?
C7S C1S C2S C3R -172.1(15) . . . . ?
C6R C1S C2S C3R -137.3(8) . . . . ?
C5R C1S C2S C1R -101.7(17) . . . . ?
C4R C1S C2S C1R 146.9(14) . . . . ?
C6S C1S C2S C1R 98.8(11) . . . . ?
C7S C1S C2S C1R -79.2(13) . . . . ?
C6R C1S C2S C1R -44.5(6) . . . . ?
C3R C1S C2S C1R 92.8(6) . . . . ?
C5R C1S C2S C4R 111(2) . . . . ?
C6S C1S C2S C4R -48.1(11) . . . . ?
C7S C1S C2S C4R 134(2) . . . . ?
C6R C1S C2S C4R 168.6(16) . . . . ?
C3R C1S C2S C4R -54.1(12) . . . . ?
C4R C1S C2S C5R -111(2) . . . . ?
C6S C1S C2S C5R -159(2) . . . . ?
C7S C1S C2S C5R 22.4(16) . . . . ?
C6R C1S C2S C5R 57.2(15) . . . . ?
C3R C1S C2S C5R -165.5(19) . . . . ?
C5R C1S C2S C6R -57.2(15) . . . . ?
C4R C1S C2S C6R -168.6(16) . . . . ?
C6S C1S C2S C6R 143.3(13) . . . . ?
C7S C1S C2S C6R -34.8(11) . . . . ?
C3R C1S C2S C6R 137.3(8) . . . . ?
C3R C2R C2S C3S 73.6(8) . . . . ?
C1R C2R C2S C3S -145.5(8) . . . . ?
C4S C2R C2S C3S 33.3(6) . . . . ?
C3R C2R C2S C1S -57.7(8) . . . . ?
C1R C2R C2S C1S 83.2(9) . . . . ?
C3S C2R C2S C1S -131.3(10) . . . . ?
C4S C2R C2S C1S -98.0(8) . . . . ?
C1R C2R C2S C3R 140.9(8) . . . . ?
C3S C2R C2S C3R -73.6(8) . . . . ?
C4S C2R C2S C3R -40.3(6) . . . . ?
C3R C2R C2S C1R -140.9(8) . . . . ?
C3S C2R C2S C1R 145.5(8) . . . . ?
C4S C2R C2S C1R 178.8(7) . . . . ?
C3R C2R C2S C4R -27.2(7) . . . . ?
C1R C2R C2S C4R 113.7(7) . . . . ?
C3S C2R C2S C4R -100.8(8) . . . . ?
C4S C2R C2S C4R -67.5(7) . . . . ?
C3R C2R C2S C5R -71.1(8) . . . . ?
C1R C2R C2S C5R 69.8(8) . . . . ?
C3S C2R C2S C5R -144.7(10) . . . . ?
C4S C2R C2S C5R -111.5(8) . . . . ?
C3R C2R C2S C6R -113.6(7) . . . . ?
C1R C2R C2S C6R 27.3(5) . . . . ?
C3S C2R C2S C6R 172.8(8) . . . . ?
C4S C2R C2S C6R -154.0(6) . . . . ?
C5S C3R C2S C3S 72(5) . . . . ?
C6S C3R C2S C3S 166.4(11) . . . . ?
C4S C3R C2S C3S 4.6(8) . . . . ?
C2R C3R C2S C3S -80.1(7) . . . . ?
C4R C3R C2S C3S 138.4(9) . . . . ?
C1S C3R C2S C3S 173.0(10) . . . . ?
C5S C3R C2S C1S -101(5) . . . . ?
C6S C3R C2S C1S -6.6(10) . . . . ?
C4S C3R C2S C1S -168.4(11) . . . . ?
C2R C3R C2S C1S 106.9(9) . . . . ?
C4R C3R C2S C1S -34.6(7) . . . . ?
C3S C3R C2S C1S -173.0(10) . . . . ?
C5S C3R C2S C2R 152(5) . . . . ?
C6S C3R C2S C2R -113.5(10) . . . . ?
C4S C3R C2S C2R 84.7(9) . . . . ?
C4R C3R C2S C2R -141.5(9) . . . . ?
C3S C3R C2S C2R 80.1(7) . . . . ?
C1S C3R C2S C2R -106.9(9) . . . . ?
C5S C3R C2S C1R 179(5) . . . . ?
C6S C3R C2S C1R -85.8(9) . . . . ?
C4S C3R C2S C1R 112.3(8) . . . . ?
C2R C3R C2S C1R 27.6(6) . . . . ?
C4R C3R C2S C1R -113.8(8) . . . . ?
C3S C3R C2S C1R 107.7(7) . . . . ?
C1S C3R C2S C1R -79.2(8) . . . . ?
C5S C3R C2S C4R -67(5) . . . . ?
C6S C3R C2S C4R 28.0(8) . . . . ?
C4S C3R C2S C4R -133.8(11) . . . . ?
C2R C3R C2S C4R 141.5(9) . . . . ?
C3S C3R C2S C4R -138.4(9) . . . . ?
C1S C3R C2S C4R 34.6(7) . . . . ?
C5S C3R C2S C5R -95(5) . . . . ?
C6S C3R C2S C5R -0.2(10) . . . . ?
C4S C3R C2S C5R -162.0(9) . . . . ?
C2R C3R C2S C5R 113.3(8) . . . . ?
C4R C3R C2S C5R -28.2(7) . . . . ?
C3S C3R C2S C5R -166.6(9) . . . . ?
C1S C3R C2S C5R 6.4(8) . . . . ?
C5S C3R C2S C6R -137(5) . . . . ?
C6S C3R C2S C6R -42.1(10) . . . . ?
C4S C3R C2S C6R 156.0(8) . . . . ?
C2R C3R C2S C6R 71.3(7) . . . . ?
C4R C3R C2S C6R -70.1(8) . . . . ?
C3S C3R C2S C6R 151.4(9) . . . . ?
C1S C3R C2S C6R -35.5(8) . . . . ?
C2R C1R C2S C3S 31.5(8) . . . . ?
C6R C1R C2S C3S 172.7(9) . . . . ?
C7R C1R C2S C3S -79.0(15) . . . . ?
C2R C1R C2S C1S -88.3(9) . . . . ?
C6R C1R C2S C1S 52.8(8) . . . . ?
C7R C1R C2S C1S 161.1(13) . . . . ?
C6R C1R C2S C2R 141.1(7) . . . . ?
C7R C1R C2S C2R -110.6(14) . . . . ?
C2R C1R C2S C3R -27.4(6) . . . . ?
C6R C1R C2S C3R 113.7(7) . . . . ?
C7R C1R C2S C3R -138.0(12) . . . . ?
C2R C1R C2S C4R -71.4(8) . . . . ?
C6R C1R C2S C4R 69.7(8) . . . . ?
C7R C1R C2S C4R 178.0(12) . . . . ?
C2R C1R C2S C5R -114.2(8) . . . . ?
C6R C1R C2S C5R 26.9(7) . . . . ?
C7R C1R C2S C5R 135.2(13) . . . . ?
C2R C1R C2S C6R -141.1(7) . . . . ?
C7R C1R C2S C6R 108.3(14) . . . . ?
C1S C4R C2S C3S -140.9(15) . . . . ?
C6S C4R C2S C3S -68.9(13) . . . . ?
C3R C4R C2S C3S -35.8(8) . . . . ?
C5R C4R C2S C3S -175.5(10) . . . . ?
C5S C4R C2S C3S -28.7(8) . . . . ?
C6S C4R C2S C1S 72.0(16) . . . . ?
C3R C4R C2S C1S 105.1(15) . . . . ?
C5R C4R C2S C1S -34.6(13) . . . . ?
C5S C4R C2S C1S 112.2(15) . . . . ?
C1S C4R C2S C2R -78.0(14) . . . . ?
C6S C4R C2S C2R -6.0(13) . . . . ?
C3R C4R C2S C2R 27.1(7) . . . . ?
C5R C4R C2S C2R -112.6(9) . . . . ?
C5S C4R C2S C2R 34.2(6) . . . . ?
C1S C4R C2S C3R -105.1(15) . . . . ?
C6S C4R C2S C3R -33.1(11) . . . . ?
C5R C4R C2S C3R -139.7(10) . . . . ?
C5S C4R C2S C3R 7.1(6) . . . . ?
C1S C4R C2S C1R -33.8(14) . . . . ?
C6S C4R C2S C1R 38.2(14) . . . . ?
C3R C4R C2S C1R 71.3(8) . . . . ?
C5R C4R C2S C1R -68.4(9) . . . . ?
C5S C4R C2S C1R 78.4(8) . . . . ?
C1S C4R C2S C5R 34.6(13) . . . . ?
C6S C4R C2S C5R 106.6(14) . . . . ?
C3R C4R C2S C5R 139.7(10) . . . . ?
C5S C4R C2S C5R 146.8(9) . . . . ?
C1S C4R C2S C6R 9.4(13) . . . . ?
C6S C4R C2S C6R 81.4(12) . . . . ?
C3R C4R C2S C6R 114.5(7) . . . . ?
C5R C4R C2S C6R -25.2(7) . . . . ?
C5S C4R C2S C6R 121.6(6) . . . . ?
C7S C5R C2S C3S -135(3) . . . . ?
C1S C5R C2S C3S -33(2) . . . . ?
C6R C5R C2S C3S -135.7(15) . . . . ?
C4R C5R C2S C3S 7.7(17) . . . . ?
C7S C5R C2S C1S -102(4) . . . . ?
C6R C5R C2S C1S -102.4(18) . . . . ?
C4R C5R C2S C1S 41.0(15) . . . . ?
C7S C5R C2S C2R -71(3) . . . . ?
C1S C5R C2S C2R 31.1(17) . . . . ?
C6R C5R C2S C2R -71.3(8) . . . . ?
C4R C5R C2S C2R 72.1(9) . . . . ?
C7S C5R C2S C3R -115(3) . . . . ?
C1S C5R C2S C3R -12.7(16) . . . . ?
C6R C5R C2S C3R -115.0(7) . . . . ?
C4R C5R C2S C3R 28.4(7) . . . . ?
C7S C5R C2S C1R -27(3) . . . . ?
C1S C5R C2S C1R 74.8(17) . . . . ?
C6R C5R C2S C1R -27.5(6) . . . . ?
C4R C5R C2S C1R 115.9(8) . . . . ?
C7S C5R C2S C4R -143(4) . . . . ?
C1S C5R C2S C4R -41.0(15) . . . . ?
C6R C5R C2S C4R -143.4(10) . . . . ?
C7S C5R C2S C6R 0(3) . . . . ?
C1S C5R C2S C6R 102.4(18) . . . . ?
C4R C5R C2S C6R 143.4(10) . . . . ?
C5R C6R C2S C3S 126.3(19) . . . . ?
C7S C6R C2S C3S 126.2(18) . . . . ?
C1R C6R C2S C3S -14.4(17) . . . . ?
C1S C6R C2S C3S 94.7(19) . . . . ?
C5R C6R C2S C1S 31.6(8) . . . . ?
C7S C6R C2S C1S 31.5(9) . . . . ?
C1R C6R C2S C1S -109.1(9) . . . . ?
C5R C6R C2S C2R 113.3(8) . . . . ?
C7S C6R C2S C2R 113.1(9) . . . . ?
C1R C6R C2S C2R -27.5(5) . . . . ?
C1S C6R C2S C2R 81.6(8) . . . . ?
C5R C6R C2S C3R 69.5(9) . . . . ?
C7S C6R C2S C3R 69.3(10) . . . . ?
C1R C6R C2S C3R -71.3(7) . . . . ?
C1S C6R C2S C3R 37.8(8) . . . . ?
C5R C6R C2S C1R 140.7(9) . . . . ?
C7S C6R C2S C1R 140.6(9) . . . . ?
C1S C6R C2S C1R 109.1(9) . . . . ?
C5R C6R C2S C4R 25.8(8) . . . . ?
C7S C6R C2S C4R 25.7(9) . . . . ?
C1R C6R C2S C4R -115.0(7) . . . . ?
C1S C6R C2S C4R -5.8(8) . . . . ?
C7S C6R C2S C5R -0.1(11) . . . . ?
C1R C6R C2S C5R -140.7(9) . . . . ?
C1S C6R C2S C5R -31.6(8) . . . . ?
C1S C2S C3S C4S 2.5(15) . . . . ?
C2R C2S C3S C4S -57.9(9) . . . . ?
C3R C2S C3S C4S -4.6(8) . . . . ?
C1R C2S C3S C4S -83.3(10) . . . . ?
C4R C2S C3S C4S 24.8(11) . . . . ?
C5R C2S C3S C4S 19(2) . . . . ?
C6R C2S C3S C4S -73(2) . . . . ?
C1S C2S C3S C3R 7.1(10) . . . . ?
C2R C2S C3S C3R -53.3(5) . . . . ?
C1R C2S C3S C3R -78.7(7) . . . . ?
C4R C2S C3S C3R 29.4(7) . . . . ?
C5R C2S C3S C3R 23.7(15) . . . . ?
C6R C2S C3S C3R -67.9(17) . . . . ?
C1S C2S C3S C2R 60.4(10) . . . . ?
C3R C2S C3S C2R 53.3(5) . . . . ?
C1R C2S C3S C2R -25.4(6) . . . . ?
C4R C2S C3S C2R 82.7(7) . . . . ?
C5R C2S C3S C2R 77.0(15) . . . . ?
C6R C2S C3S C2R -14.6(17) . . . . ?
C5S C3R C3S C2S -163.2(13) . . . . ?
C6S C3R C3S C2S -30(2) . . . . ?
C4S C3R C3S C2S -174.7(9) . . . . ?
C2R C3R C3S C2S 76.8(7) . . . . ?
C4R C3R C3S C2S -39.9(9) . . . . ?
C1S C3R C3S C2S -5.3(8) . . . . ?
C5S C3R C3S C4S 11.5(11) . . . . ?
C6S C3R C3S C4S 144(3) . . . . ?
C2R C3R C3S C4S -108.5(9) . . . . ?
C4R C3R C3S C4S 134.8(11) . . . . ?
C1S C3R C3S C4S 169.4(10) . . . . ?
C2S C3R C3S C4S 174.7(9) . . . . ?
C5S C3R C3S C2R 120.0(14) . . . . ?
C6S C3R C3S C2R -107(2) . . . . ?
C4S C3R C3S C2R 108.5(9) . . . . ?
C4R C3R C3S C2R -116.7(11) . . . . ?
C1S C3R C3S C2R -82.2(8) . . . . ?
C2S C3R C3S C2R -76.8(7) . . . . ?
C3R C2R C3S C2S -82.8(8) . . . . ?
C1R C2R C3S C2S 33.9(8) . . . . ?
C4S C2R C3S C2S -130.6(9) . . . . ?
C3R C2R C3S C4S 47.8(7) . . . . ?
C1R C2R C3S C4S 164.5(8) . . . . ?
C2S C2R C3S C4S 130.6(9) . . . . ?
C1R C2R C3S C3R 116.7(9) . . . . ?
C2S C2R C3S C3R 82.8(8) . . . . ?
C4S C2R C3S C3R -47.8(7) . . . . ?
C6S C3R C4S C5S 14.9(16) . . . . ?
C2R C3R C4S C5S -129.1(10) . . . . ?
C4R C3R C4S C5S 91.4(17) . . . . ?
C3S C3R C4S C5S 170.0(10) . . . . ?
C1S C3R C4S C5S 146(3) . . . . ?
C2S C3R C4S C5S 165.9(11) . . . . ?
C5S C3R C4S C3S -170.0(10) . . . . ?
C6S C3R C4S C3S -155.1(18) . . . . ?
C2R C3R C4S C3S 60.8(7) . . . . ?
C4R C3R C4S C3S -78.6(16) . . . . ?
C1S C3R C4S C3S -24(2) . . . . ?
C2S C3R C4S C3S -4.1(7) . . . . ?
C5S C3R C4S C2R 129.1(10) . . . . ?
C6S C3R C4S C2R 144(2) . . . . ?
C4R C3R C4S C2R -139.5(19) . . . . ?
C3S C3R C4S C2R -60.8(7) . . . . ?
C1S C3R C4S C2R -85(2) . . . . ?
C2S C3R C4S C2R -65.0(7) . . . . ?
C2S C3S C4S C3R 5.7(10) . . . . ?
C2R C3S C4S C3R -48.0(7) . . . . ?
C2S C3S C4S C5S -3.0(14) . . . . ?
C3R C3S C4S C5S -8.8(8) . . . . ?
C2R C3S C4S C5S -56.8(9) . . . . ?
C2S C3S C4S C2R 53.8(9) . . . . ?
C3R C3S C4S C2R 48.0(7) . . . . ?
C6S C3R C5S C4S -170.6(10) . . . . ?
C2R C3R C5S C4S 76.0(12) . . . . ?
C4R C3R C5S C4S -133.8(10) . . . . ?
C3S C3R C5S C4S -10.2(10) . . . . ?
C1S C3R C5S C4S -160.2(15) . . . . ?
C2S C3R C5S C4S -71(5) . . . . ?
C4S C3R C5S C6S 170.6(10) . . . . ?
C2R C3R C5S C6S -113.5(14) . . . . ?
C4R C3R C5S C6S 36.7(8) . . . . ?
C3S C3R C5S C6S 160.3(14) . . . . ?
C1S C3R C5S C6S 10.4(12) . . . . ?
C2S C3R C5S C6S 99(5) . . . . ?
C6S C3R C5S C4R -36.7(8) . . . . ?
C4S C3R C5S C4R 133.8(10) . . . . ?
C2R C3R C5S C4R -150.2(17) . . . . ?
C3S C3R C5S C4R 123.6(15) . . . . ?
C1S C3R C5S C4R -26.4(9) . . . . ?
C2S C3R C5S C4R 62(4) . . . . ?
C3S C4S C5S C3R 11.3(11) . . . . ?
C2R C4S C5S C3R -34.3(8) . . . . ?
C3R C4S C5S C6S -9.2(9) . . . . ?
C3S C4S C5S C6S 2.1(14) . . . . ?
C2R C4S C5S C6S -43.5(9) . . . . ?
C3R C4S C5S C4R -29.5(8) . . . . ?
C3S C4S C5S C4R -18.3(10) . . . . ?
C2R C4S C5S C4R -63.8(6) . . . . ?
C1S C4R C6S C3R 83.8(14) . . . . ?
C5R C4R C6S C3R 109.5(13) . . . . ?
C2S C4R C6S C3R 35.9(11) . . . . ?
C5S C4R C6S C3R -36.8(8) . . . . ?
C1S C4R C6S C5S 120.7(13) . . . . ?
C3R C4R C6S C5S 36.8(8) . . . . ?
C5R C4R C6S C5S 146.3(10) . . . . ?
C2S C4R C6S C5S 72.7(13) . . . . ?
C3R C4R C6S C1S -83.8(14) . . . . ?
C5R C4R C6S C1S 25.6(10) . . . . ?
C2S C4R C6S C1S -48.0(12) . . . . ?
C5S C4R C6S C1S -120.7(13) . . . . ?
C5S C3R C6S C4R 129.3(12) . . . . ?
C4S C3R C6S C4R 114.7(19) . . . . ?
C2R C3R C6S C4R -107.0(13) . . . . ?
C3S C3R C6S C4R -12(3) . . . . ?
C1S C3R C6S C4R -41.7(8) . . . . ?
C2S C3R C6S C4R -35.9(11) . . . . ?
C4S C3R C6S C5S -14.5(15) . . . . ?
C2R C3R C6S C5S 123.8(14) . . . . ?
C4R C3R C6S C5S -129.3(12) . . . . ?
C3S C3R C6S C5S -142(3) . . . . ?
C1S C3R C6S C5S -171.0(10) . . . . ?
C2S C3R C6S C5S -165.1(11) . . . . ?
C5S C3R C6S C1S 171.0(10) . . . . ?
C4S C3R C6S C1S 156.5(18) . . . . ?
C2R C3R C6S C1S -65.2(12) . . . . ?
C4R C3R C6S C1S 41.7(8) . . . . ?
C3S C3R C6S C1S 29(2) . . . . ?
C2S C3R C6S C1S 5.9(9) . . . . ?
C3R C5S C6S C4R -51.0(12) . . . . ?
C4S C5S C6S C4R -41.4(15) . . . . ?
C4S C5S C6S C3R 9.6(10) . . . . ?
C4R C5S C6S C3R 51.0(12) . . . . ?
C3R C5S C6S C1S -10.2(12) . . . . ?
C4S C5S C6S C1S -0.7(15) . . . . ?
C4R C5S C6S C1S 40.7(10) . . . . ?
C5R C1S C6S C4R -75(3) . . . . ?
C2S C1S C6S C4R 76.8(15) . . . . ?
C7S C1S C6S C4R -105.2(19) . . . . ?
C6R C1S C6S C4R 178(3) . . . . ?
C3R C1S C6S C4R 84.5(14) . . . . ?
C5R C1S C6S C3R -159(3) . . . . ?
C4R C1S C6S C3R -84.5(14) . . . . ?
C2S C1S C6S C3R -7.7(12) . . . . ?
C7S C1S C6S C3R 170.3(15) . . . . ?
C6R C1S C6S C3R 93.8(19) . . . . ?
C5R C1S C6S C5S -151(2) . . . . ?
C4R C1S C6S C5S -76.6(16) . . . . ?
C2S C1S C6S C5S 0.2(17) . . . . ?
C7S C1S C6S C5S 178.2(12) . . . . ?
C6R C1S C6S C5S 101.7(19) . . . . ?
C3R C1S C6S C5S 7.9(9) . . . . ?
C1S C5R C7S C6R -70(3) . . . . ?
C4R C5R C7S C6R -121(3) . . . . ?
C2S C5R C7S C6R 0(3) . . . . ?
C6R C5R C7S C1S 70(3) . . . . ?
C4R C5R C7S C1S -51(3) . . . . ?
C2S C5R C7S C1S 70(3) . . . . ?
C1R C6R C7S C5R 63(3) . . . . ?
C1S C6R C7S C5R 27.3(15) . . . . ?
C2S C6R C7S C5R 0.2(18) . . . . ?
C5R C6R C7S C1S -27.3(15) . . . . ?
C1R C6R C7S C1S 35.9(17) . . . . ?
C2S C6R C7S C1S -27.2(8) . . . . ?
C4R C1S C7S C5R 65(3) . . . . ?
C2S C1S C7S C5R -58(3) . . . . ?
C6S C1S C7S C5R 124(3) . . . . ?
C6R C1S C7S C5R -100(3) . . . . ?
C3R C1S C7S C5R 160(7) . . . . ?
C5R C1S C7S C6R 100(3) . . . . ?
C4R C1S C7S C6R 164.6(17) . . . . ?
C2S C1S C7S C6R 41.8(12) . . . . ?
C6S C1S C7S C6R -136.1(13) . . . . ?
C3R C1S C7S C6R -100(6) . . . . ?
